data_4500629
loop_
_publ_author_name
'Kennedy, Alan R.'
'Morrison, Catriona A.'
'Briggs, Naomi E. B.'
'Arbuckle, William'

_publ_section_title
;
 Density and Stability Differences Between Enantiopure and Racemic Salts:
 Construction and Structural Analysis of a Systematic Series of
 Crystalline Salt Forms of Methylephedrine
;
_journal_issue 5
_journal_name_full 'Crystal Growth &amp; Design'
_journal_page_first 1821
_journal_paper_doi 10.1021/cg200030s
_journal_volume 11
_journal_year 2011
_chemical_formula_sum 'C15 H21 N O5'
_chemical_formula_weight 295.33
_chemical_name_systematic
;
 ?
;
_space_group_IT_number 14
_symmetry_cell_setting monoclinic
_symmetry_space_group_name_Hall '-P 2ybc'
_symmetry_space_group_name_H-M 'P 1 21/c 1'
_atom_sites_solution_hydrogens geom
_atom_sites_solution_primary direct
_atom_sites_solution_secondary difmap
_audit_creation_method SHELXL-97
_cell_angle_alpha 90.00
_cell_angle_beta 100.111(6)
_cell_angle_gamma 90.00
_cell_formula_units_Z 4
_cell_length_a 10.6674(7)
_cell_length_b 24.5551(18)
_cell_length_c 5.9212(3)
_cell_measurement_reflns_used 5504
_cell_measurement_temperature 123(2)
_cell_measurement_theta_max 73.2728
_cell_measurement_theta_min 4.2038
_cell_volume 1526.91(17)
_computing_structure_refinement 'SHELXL-97 (Sheldrick, 1997)'
_diffrn_ambient_temperature 123(2)
_diffrn_measured_fraction_theta_full 0.998
_diffrn_measured_fraction_theta_max 0.998
_diffrn_measurement_device_type 'Oxford Diffraction Gemini S'
_diffrn_measurement_method 'omega scans'
_diffrn_radiation_monochromator graphite
_diffrn_radiation_source 'fine-focus sealed tube'
_diffrn_radiation_type CuK\a
_diffrn_radiation_wavelength 1.54180
_diffrn_reflns_av_R_equivalents 0.0890
_diffrn_reflns_av_sigmaI/netI 0.0599
_diffrn_reflns_limit_h_max 12
_diffrn_reflns_limit_h_min -12
_diffrn_reflns_limit_k_max 29
_diffrn_reflns_limit_k_min -29
_diffrn_reflns_limit_l_max 7
_diffrn_reflns_limit_l_min -5
_diffrn_reflns_number 14976
_diffrn_reflns_theta_full 70.00
_diffrn_reflns_theta_max 70.00
_diffrn_reflns_theta_min 4.21
_exptl_absorpt_coefficient_mu 0.800
_exptl_absorpt_correction_type none
_exptl_crystal_colour colourless
_exptl_crystal_density_diffrn 1.285
_exptl_crystal_density_method 'not measured'
_exptl_crystal_description prism
_exptl_crystal_F_000 632
_exptl_crystal_size_max 0.15
_exptl_crystal_size_mid 0.10
_exptl_crystal_size_min 0.02
_refine_diff_density_max 0.193
_refine_diff_density_min -0.241
_refine_diff_density_rms 0.042
_refine_ls_extinction_method none
_refine_ls_goodness_of_fit_ref 0.897
_refine_ls_hydrogen_treatment mixed
_refine_ls_matrix_type full
_refine_ls_number_parameters 205
_refine_ls_number_reflns 2885
_refine_ls_number_restraints 0
_refine_ls_restrained_S_all 0.897
_refine_ls_R_factor_all 0.0715
_refine_ls_R_factor_gt 0.0421
_refine_ls_shift/su_max 0.000
_refine_ls_shift/su_mean 0.000
_refine_ls_structure_factor_coef Fsqd
_refine_ls_weighting_details 'calc w=1/[\s^2^(Fo^2^)+(0.0597P)^2^+0.0000P] where P=(Fo^2^+2Fc^2^)/3'
_refine_ls_weighting_scheme calc
_refine_ls_wR_factor_gt 0.0984
_refine_ls_wR_factor_ref 0.1062
_reflns_number_gt 1883
_reflns_number_total 2885
_reflns_threshold_expression I>2/s(I)
_cod_data_source_file cg200030s_si_001.cif
_cod_data_source_block rmepdmale
_cod_depositor_comments
;
The following automatic conversions were performed:

'_symmetry_cell_setting' value 'Monoclinic' changed to 'monoclinic'
according to /home/saulius/struct/CIF-dictionaries/cif_core.dic
dictionary named 'cif_core.dic' version 2.4.1 from 2010-06-29.

Automatic conversion script
Id: cif_fix_values 1715 2011-07-08 13:25:40Z adriana 
;
_cod_original_sg_symbol_H-M P21/c
_cod_database_code 4500629

loop_
_symmetry_equiv_pos_as_xyz
'x, y, z'
'-x, y+1/2, -z+1/2'
'-x, -y, -z'
'x, -y-1/2, z-1/2'

loop_
_atom_site_label
_atom_site_type_symbol
_atom_site_fract_x
_atom_site_fract_y
_atom_site_fract_z
_atom_site_U_iso_or_equiv
_atom_site_adp_type
_atom_site_occupancy
_atom_site_symmetry_multiplicity
_atom_site_calc_flag
_atom_site_refinement_flags
O1 O 0.64920(12) 0.38885(6) 0.0786(2) 0.0309(3) Uani 1 1 d .
O2 O 0.97027(14) 0.33866(7) 0.1750(2) 0.0475(4) Uani 1 1 d .
O3 O 0.81178(14) 0.33041(8) -0.1159(3) 0.0655(6) Uani 1 1 d .
O4 O 1.19840(14) 0.33064(6) 0.2384(2) 0.0422(4) Uani 1 1 d .
O5 O 1.34864(12) 0.30675(6) 0.0442(2) 0.0336(3) Uani 1 1 d .
N1 N 0.51993(15) 0.34017(6) 0.4255(3) 0.0262(4) Uani 1 1 d .
C1 C 0.75103(16) 0.45701(8) 0.3557(3) 0.0257(4) Uani 1 1 d .
C2 C 0.81528(17) 0.47067(8) 0.5735(3) 0.0286(4) Uani 1 1 d .
H2 H 0.8210 0.4448 0.6943 0.034 Uiso 1 1 calc R
C3 C 0.87080(18) 0.52119(8) 0.6163(3) 0.0328(5) Uani 1 1 d .
H3 H 0.9145 0.5299 0.7659 0.039 Uiso 1 1 calc R
C4 C 0.86311(18) 0.55935(8) 0.4420(3) 0.0347(5) Uani 1 1 d .
H4 H 0.9009 0.5942 0.4716 0.042 Uiso 1 1 calc R
C5 C 0.80011(19) 0.54627(8) 0.2251(3) 0.0356(5) Uani 1 1 d .
H5 H 0.7950 0.5722 0.1048 0.043 Uiso 1 1 calc R
C6 C 0.74421(19) 0.49547(8) 0.1816(3) 0.0316(5) Uani 1 1 d .
H6 H 0.7009 0.4869 0.0316 0.038 Uiso 1 1 calc R
C7 C 0.69009(17) 0.40131(7) 0.3141(3) 0.0254(4) Uani 1 1 d .
H7 H 0.7534 0.3732 0.3824 0.030 Uiso 1 1 calc R
C8 C 0.57330(17) 0.39731(7) 0.4314(3) 0.0259(4) Uani 1 1 d .
H8 H 0.5995 0.4083 0.5955 0.031 Uiso 1 1 calc R
C9 C 0.46751(18) 0.43546(8) 0.3207(3) 0.0344(5) Uani 1 1 d .
H9A H 0.4387 0.4247 0.1606 0.052 Uiso 1 1 calc R
H9B H 0.4997 0.4729 0.3264 0.052 Uiso 1 1 calc R
H9C H 0.3960 0.4333 0.4041 0.052 Uiso 1 1 calc R
C10 C 0.61319(18) 0.29496(8) 0.4315(3) 0.0322(5) Uani 1 1 d .
H10A H 0.6786 0.2983 0.5694 0.048 Uiso 1 1 calc R
H10B H 0.6533 0.2968 0.2950 0.048 Uiso 1 1 calc R
H10C H 0.5691 0.2600 0.4342 0.048 Uiso 1 1 calc R
C11 C 0.44645(19) 0.33245(8) 0.6168(3) 0.0333(5) Uani 1 1 d .
H11A H 0.4076 0.2962 0.6053 0.050 Uiso 1 1 calc R
H11B H 0.3796 0.3602 0.6060 0.050 Uiso 1 1 calc R
H11C H 0.5041 0.3359 0.7644 0.050 Uiso 1 1 calc R
C12 C 1.01317(18) 0.30948(9) -0.1927(3) 0.0357(5) Uani 1 1 d .
H12 H 0.9720 0.3002 -0.3433 0.043 Uiso 1 1 calc R
C13 C 1.13901(18) 0.30459(8) -0.1559(3) 0.0301(4) Uani 1 1 d .
H13 H 1.1734 0.2928 -0.2852 0.036 Uiso 1 1 calc R
C016 C 1.23553(18) 0.31451(8) 0.0555(3) 0.0275(4) Uani 1 1 d .
C021 C 0.9259(2) 0.32722(9) -0.0349(3) 0.0390(5) Uani 1 1 d .
H1H H 0.713(3) 0.3691(11) 0.029(5) 0.079(9) Uiso 1 1 d .
H1N H 0.458(2) 0.3355(8) 0.296(4) 0.042(6) Uiso 1 1 d .
H4H H 1.085(3) 0.3365(11) 0.217(5) 0.102(10) Uiso 1 1 d .

loop_
_atom_site_aniso_label
_atom_site_aniso_U_11
_atom_site_aniso_U_22
_atom_site_aniso_U_33
_atom_site_aniso_U_23
_atom_site_aniso_U_13
_atom_site_aniso_U_12
O1 0.0285(7) 0.0438(9) 0.0201(6) -0.0071(6) 0.0038(5) 0.0006(6)
O2 0.0317(8) 0.0805(12) 0.0291(8) -0.0194(8) 0.0021(6) 0.0094(8)
O3 0.0270(9) 0.1137(16) 0.0512(10) -0.0429(10) -0.0059(7) 0.0166(9)
O4 0.0292(8) 0.0693(11) 0.0269(7) -0.0146(7) 0.0015(6) 0.0062(7)
O5 0.0253(7) 0.0468(9) 0.0284(7) -0.0006(6) 0.0038(6) -0.0011(6)
N1 0.0257(8) 0.0312(9) 0.0206(8) -0.0016(7) 0.0013(7) -0.0020(7)
C1 0.0207(9) 0.0344(11) 0.0230(9) -0.0025(8) 0.0068(7) 0.0009(8)
C2 0.0250(10) 0.0365(12) 0.0253(10) -0.0001(8) 0.0070(8) 0.0004(8)
C3 0.0272(10) 0.0413(13) 0.0309(11) -0.0085(9) 0.0077(8) -0.0011(9)
C4 0.0325(11) 0.0318(12) 0.0424(12) -0.0066(9) 0.0138(9) -0.0038(9)
C5 0.0407(12) 0.0327(12) 0.0355(11) 0.0042(9) 0.0128(9) -0.0010(9)
C6 0.0317(11) 0.0378(13) 0.0255(10) -0.0006(8) 0.0055(8) 0.0010(9)
C7 0.0242(9) 0.0325(11) 0.0190(9) -0.0017(8) 0.0028(7) 0.0022(8)
C8 0.0247(9) 0.0298(11) 0.0230(9) -0.0037(8) 0.0040(8) -0.0021(8)
C9 0.0272(10) 0.0338(12) 0.0434(12) 0.0014(9) 0.0099(9) 0.0022(9)
C10 0.0345(11) 0.0317(12) 0.0288(10) -0.0012(9) 0.0012(8) 0.0025(9)
C11 0.0323(11) 0.0458(13) 0.0220(10) 0.0012(9) 0.0048(8) -0.0086(9)
C12 0.0328(11) 0.0453(13) 0.0264(11) -0.0114(9) -0.0019(8) 0.0023(10)
C13 0.0312(10) 0.0358(12) 0.0231(10) -0.0057(8) 0.0045(8) -0.0001(9)
C016 0.0281(10) 0.0282(11) 0.0262(10) 0.0002(8) 0.0043(8) -0.0019(8)
C021 0.0346(12) 0.0463(14) 0.0343(12) -0.0164(10) 0.0006(9) 0.0051(10)

loop_
_atom_type_symbol
_atom_type_description
_atom_type_scat_dispersion_real
_atom_type_scat_dispersion_imag
_atom_type_scat_source
O O 0.0492 0.0322 'International Tables Vol C Tables 4.2.6.8 and 6.1.1.4'
N N 0.0311 0.0180 'International Tables Vol C Tables 4.2.6.8 and 6.1.1.4'
C C 0.0181 0.0091 'International Tables Vol C Tables 4.2.6.8 and 6.1.1.4'
H H 0.0000 0.0000 'International Tables Vol C Tables 4.2.6.8 and 6.1.1.4'

loop_
_geom_angle_atom_site_label_1
_geom_angle_atom_site_label_2
_geom_angle_atom_site_label_3
_geom_angle
C7 O1 H1H 107.9(17)
C021 O2 H4H 112.3(14)
C016 O4 H4H 113.8(14)
C10 N1 C11 108.90(14)
C10 N1 C8 116.40(14)
C11 N1 C8 110.17(14)
C10 N1 H1N 107.7(13)
C11 N1 H1N 102.5(13)
C8 N1 H1N 110.2(13)
C6 C1 C2 118.48(18)
C6 C1 C7 121.82(16)
C2 C1 C7 119.70(16)
C3 C2 C1 120.89(18)
C3 C2 H2 119.6
C1 C2 H2 119.6
C2 C3 C4 120.25(18)
C2 C3 H3 119.9
C4 C3 H3 119.9
C5 C4 C3 119.46(19)
C5 C4 H4 120.3
C3 C4 H4 120.3
C4 C5 C6 120.39(19)
C4 C5 H5 119.8
C6 C5 H5 119.8
C5 C6 C1 120.53(18)
C5 C6 H6 119.7
C1 C6 H6 119.7
O1 C7 C1 113.77(15)
O1 C7 C8 107.29(14)
C1 C7 C8 110.12(14)
O1 C7 H7 108.5
C1 C7 H7 108.5
C8 C7 H7 108.5
N1 C8 C9 108.26(15)
N1 C8 C7 112.45(14)
C9 C8 C7 111.44(15)
N1 C8 H8 108.2
C9 C8 H8 108.2
C7 C8 H8 108.2
C8 C9 H9A 109.5
C8 C9 H9B 109.5
H9A C9 H9B 109.5
C8 C9 H9C 109.5
H9A C9 H9C 109.5
H9B C9 H9C 109.5
N1 C10 H10A 109.5
N1 C10 H10B 109.5
H10A C10 H10B 109.5
N1 C10 H10C 109.5
H10A C10 H10C 109.5
H10B C10 H10C 109.5
N1 C11 H11A 109.5
N1 C11 H11B 109.5
H11A C11 H11B 109.5
N1 C11 H11C 109.5
H11A C11 H11C 109.5
H11B C11 H11C 109.5
C13 C12 C021 130.28(18)
C13 C12 H12 114.9
C021 C12 H12 114.9
C12 C13 C016 130.63(17)
C12 C13 H13 114.7
C016 C13 H13 114.7
O5 C016 O4 122.97(17)
O5 C016 C13 117.75(16)
O4 C016 C13 119.28(17)
O3 C021 O2 122.37(18)
O3 C021 C12 117.22(17)
O2 C021 C12 120.41(18)

loop_
_geom_bond_atom_site_label_1
_geom_bond_atom_site_label_2
_geom_bond_distance
O1 C7 1.420(2)
O1 H1H 0.93(3)
O2 C021 1.281(2)
O2 H4H 1.21(3)
O3 C021 1.231(2)
O4 C016 1.279(2)
O4 H4H 1.20(3)
O5 C016 1.235(2)
N1 C10 1.487(2)
N1 C11 1.498(2)
N1 C8 1.512(2)
N1 H1N 0.93(2)
C1 C6 1.390(2)
C1 C2 1.391(2)
C1 C7 1.516(2)
C2 C3 1.379(3)
C2 H2 0.9500
C3 C4 1.386(3)
C3 H3 0.9500
C4 C5 1.379(3)
C4 H4 0.9500
C5 C6 1.387(3)
C5 H5 0.9500
C6 H6 0.9500
C7 C8 1.532(2)
C7 H7 1.0000
C8 C9 1.523(3)
C8 H8 1.0000
C9 H9A 0.9800
C9 H9B 0.9800
C9 H9C 0.9800
C10 H10A 0.9800
C10 H10B 0.9800
C10 H10C 0.9800
C11 H11A 0.9800
C11 H11B 0.9800
C11 H11C 0.9800
C12 C13 1.327(3)
C12 C021 1.494(3)
C12 H12 0.9500
C13 C016 1.494(3)
C13 H13 0.9500

loop_
_geom_torsion_atom_site_label_1
_geom_torsion_atom_site_label_2
_geom_torsion_atom_site_label_3
_geom_torsion_atom_site_label_4
_geom_torsion
C6 C1 C2 C3 0.1(3)
C7 C1 C2 C3 -179.55(16)
C1 C2 C3 C4 0.1(3)
C2 C3 C4 C5 -0.4(3)
C3 C4 C5 C6 0.3(3)
C4 C5 C6 C1 -0.1(3)
C2 C1 C6 C5 -0.1(3)
C7 C1 C6 C5 179.53(16)
C6 C1 C7 O1 11.7(2)
C2 C1 C7 O1 -168.68(15)
C6 C1 C7 C8 -108.81(18)
C2 C1 C7 C8 70.8(2)
C10 N1 C8 C9 155.20(14)
C11 N1 C8 C9 -80.22(18)
C10 N1 C8 C7 31.6(2)
C11 N1 C8 C7 156.22(15)
O1 C7 C8 N1 64.09(19)
C1 C7 C8 N1 -171.60(14)
O1 C7 C8 C9 -57.68(19)
C1 C7 C8 C9 66.63(18)
C021 C12 C13 C016 0.8(4)
C12 C13 C016 O5 180.0(2)
C12 C13 C016 O4 -0.3(3)
C13 C12 C021 O3 177.0(2)
C13 C12 C021 O2 -2.7(4)
